data_4071155
loop_
_publ_author_name
'Li, Jianfeng'
'Tian, Dawei'
'Song, Haibin'
'Wang, Chunhua'
'Zhu, Xiaoqing'
'Cui, Chunming'
'Cheng, Jin-Pei'

_publ_section_title
;
 Synthesis, Structures, and Reactivity of Nickel Complexes Incorporating
 Sulfonamido-Imine Ligands
;
_journal_issue 7
_journal_name_full Organometallics
_journal_page_first 1605
_journal_paper_doi 10.1021/om800001w
_journal_volume 27
_journal_year 2008
_chemical_formula_sum 'C46 H48 N2 Ni O2 P S'
_chemical_formula_weight 782.60
_chemical_name_systematic
; 
 ? 
;
_space_group_IT_number 2
_symmetry_cell_setting triclinic
_symmetry_space_group_name_Hall '-P 1'
_symmetry_space_group_name_H-M 'P -1'
_atom_sites_solution_hydrogens geom
_atom_sites_solution_primary direct
_atom_sites_solution_secondary difmap
_audit_creation_method SHELXL-97
_cell_angle_alpha 76.759(11)
_cell_angle_beta 88.739(10)
_cell_angle_gamma 83.266(10)
_cell_formula_units_Z 2
_cell_length_a 9.381(6)
_cell_length_b 10.605(7)
_cell_length_c 19.553(12)
_cell_measurement_reflns_used 3623
_cell_measurement_temperature 294(2)
_cell_measurement_theta_max 28.25
_cell_measurement_theta_min 2.44
_cell_volume 1880(2)
_computing_cell_refinement 'Bruker SMART'
_computing_data_collection 'Bruker SMART'
_computing_data_reduction 'Bruker SAINT'
_computing_molecular_graphics 'Bruker SHELXTL'
_computing_publication_material 'Bruker SHELXTL'
_computing_structure_refinement 'SHELXL-97 (Sheldrick, 1997)'
_computing_structure_solution 'SHELXS-97 (Sheldrick, 1990)'
_diffrn_ambient_temperature 294(2)
_diffrn_measured_fraction_theta_full 0.984
_diffrn_measured_fraction_theta_max 0.984
_diffrn_measurement_device_type 'CCD area detector'
_diffrn_measurement_method 'phi and omega scans'
_diffrn_radiation_monochromator graphite
_diffrn_radiation_source 'fine-focus sealed tube'
_diffrn_radiation_type MoK\a
_diffrn_radiation_wavelength 0.71073
_diffrn_reflns_av_R_equivalents 0.0570
_diffrn_reflns_av_sigmaI/netI 0.1046
_diffrn_reflns_limit_h_max 11
_diffrn_reflns_limit_h_min -11
_diffrn_reflns_limit_k_max 12
_diffrn_reflns_limit_k_min -10
_diffrn_reflns_limit_l_max 20
_diffrn_reflns_limit_l_min -23
_diffrn_reflns_number 9367
_diffrn_reflns_theta_full 25.01
_diffrn_reflns_theta_max 25.01
_diffrn_reflns_theta_min 1.99
_exptl_absorpt_coefficient_mu 0.657
_exptl_absorpt_correction_T_max 1.000000
_exptl_absorpt_correction_T_min 0.729047
_exptl_absorpt_correction_type multi-scan
_exptl_absorpt_process_details SADABS
_exptl_crystal_density_diffrn 1.382
_exptl_crystal_density_meas ?
_exptl_crystal_density_method 'not measured'
_exptl_crystal_F_000 826
_exptl_crystal_size_max 0.24
_exptl_crystal_size_mid 0.20
_exptl_crystal_size_min 0.16
_refine_diff_density_max 1.352
_refine_diff_density_min -1.176
_refine_diff_density_rms 0.137
_refine_ls_extinction_method none
_refine_ls_goodness_of_fit_ref 1.028
_refine_ls_hydrogen_treatment constr
_refine_ls_matrix_type full
_refine_ls_number_parameters 485
_refine_ls_number_reflns 6528
_refine_ls_number_restraints 0
_refine_ls_restrained_S_all 1.028
_refine_ls_R_factor_all 0.1271
_refine_ls_R_factor_gt 0.0864
_refine_ls_shift/su_max 0.008
_refine_ls_shift/su_mean 0.001
_refine_ls_structure_factor_coef Fsqd
_refine_ls_weighting_details 'calc w=1/[\s^2^(Fo^2^)+(0.1454P)^2^+3.5127P] where P=(Fo^2^+2Fc^2^)/3'
_refine_ls_weighting_scheme calc
_refine_ls_wR_factor_gt 0.2186
_refine_ls_wR_factor_ref 0.2597
_reflns_number_gt 4357
_reflns_number_total 6528
_reflns_threshold_expression >2sigma(I)
_cod_data_source_file om800001w-file004.cif
_cod_data_source_block 060428a
_cod_depositor_comments
;
The following automatic conversions were performed:

'_symmetry_cell_setting' value 'Triclinic' changed to 'triclinic'
according to /home/saulius/struct/CIF-dictionaries/cif_core.dic
dictionary named 'cif_core.dic' version 2.4.1 from
2010-06-29.

'_exptl_absorpt_correction_type' value 'MULTI-SCAN'
changed to 'multi-scan' according to
/home/saulius/struct/CIF-dictionaries/cif_core.dic dictionary named
'cif_core.dic' version 2.4.1 from
2010-06-29.

'_refine_ls_hydrogen_treatment' value 'CONSTR' changed
to 'constr' according to
/home/saulius/struct/CIF-dictionaries/cif_core.dic dictionary named
'cif_core.dic' version 2.4.1 from 2010-06-29.

Automatic conversion script
Id: cif_fix_values 1715 2011-07-08 13:25:40Z adriana 

The following automatic conversions were performed:

'_exptl_crystal_density_meas' value 'none' was changed to '?' - the
value is perceived as not measured.

Automatic conversion script
Id: cif_fix_values 3008 2015-01-20 13:52:24Z robertas 
;
_cod_original_cell_volume 1881(2)
_cod_original_sg_symbol_H-M P-1
_cod_database_code 4071155

loop_
_symmetry_equiv_pos_as_xyz
'x, y, z'
'-x, -y, -z'

loop_
_atom_site_label
_atom_site_type_symbol
_atom_site_fract_x
_atom_site_fract_y
_atom_site_fract_z
_atom_site_U_iso_or_equiv
_atom_site_adp_type
_atom_site_occupancy
_atom_site_symmetry_multiplicity
_atom_site_calc_flag
_atom_site_refinement_flags
Ni1 Ni 0.29044(9) 0.99731(8) 0.25187(4) 0.0325(3) Uani 1 1 d .
P1 P 0.16933(17) 0.97610(16) 0.34872(8) 0.0317(4) Uani 1 1 d .
S1 S 0.34801(17) 1.24848(15) 0.18667(8) 0.0333(4) Uani 1 1 d .
O1 O 0.2291(5) 1.2383(5) 0.2323(2) 0.0448(12) Uani 1 1 d .
O2 O 0.4621(5) 1.3060(4) 0.2059(2) 0.0442(12) Uani 1 1 d .
N1 N 0.3442(6) 0.8477(5) 0.2145(3) 0.0322(12) Uani 1 1 d .
N2 N 0.3916(6) 1.1036(5) 0.1820(3) 0.0350(12) Uani 1 1 d .
C1 C 0.2897(8) 0.7297(6) 0.2418(3) 0.0374(15) Uani 1 1 d .
C2 C 0.3760(9) 0.6284(7) 0.2820(4) 0.0510(19) Uani 1 1 d .
C3 C 0.3193(12) 0.5145(8) 0.3038(5) 0.067(3) Uani 1 1 d .
H3 H 0.3752 0.4433 0.3311 0.081 Uiso 1 1 calc R
C4 C 0.1878(13) 0.5015(9) 0.2875(5) 0.070(3) Uani 1 1 d .
H4 H 0.1523 0.4217 0.3031 0.084 Uiso 1 1 calc R
C5 C 0.1051(11) 0.6009(8) 0.2490(4) 0.061(2) Uani 1 1 d .
H5 H 0.0117 0.5897 0.2389 0.073 Uiso 1 1 calc R
C6 C 0.1526(8) 0.7184(6) 0.2240(4) 0.0428(17) Uani 1 1 d .
C7 C 0.0603(8) 0.8295(8) 0.1812(4) 0.053(2) Uani 1 1 d .
H7 H 0.0945 0.9099 0.1877 0.064 Uiso 1 1 calc R
C8 C 0.0788(12) 0.8261(11) 0.1060(4) 0.082(3) Uani 1 1 d .
H8A H 0.1732 0.8464 0.0911 0.122 Uiso 1 1 calc R
H8B H 0.0085 0.8891 0.0783 0.122 Uiso 1 1 calc R
H8C H 0.0665 0.7407 0.1001 0.122 Uiso 1 1 calc R
C9 C -0.0935(10) 0.8334(11) 0.2013(5) 0.083(3) Uani 1 1 d .
H9A H -0.1353 0.7661 0.1859 0.124 Uiso 1 1 calc R
H9B H -0.1433 0.9169 0.1796 0.124 Uiso 1 1 calc R
H9C H -0.1014 0.8195 0.2515 0.124 Uiso 1 1 calc R
C10 C 0.5227(10) 0.6429(9) 0.3022(5) 0.069(3) Uani 1 1 d .
H10 H 0.5462 0.7278 0.2753 0.083 Uiso 1 1 calc R
C11 C 0.6327(13) 0.5428(15) 0.2863(8) 0.127(5) Uani 1 1 d .
H11A H 0.6141 0.4584 0.3129 0.191 Uiso 1 1 calc R
H11B H 0.7258 0.5603 0.2985 0.191 Uiso 1 1 calc R
H11C H 0.6299 0.5444 0.2370 0.191 Uiso 1 1 calc R
C12 C 0.5328(14) 0.6429(18) 0.3773(7) 0.147(7) Uani 1 1 d .
H12A H 0.4881 0.7245 0.3851 0.221 Uiso 1 1 calc R
H12B H 0.6320 0.6310 0.3911 0.221 Uiso 1 1 calc R
H12C H 0.4850 0.5730 0.4047 0.221 Uiso 1 1 calc R
C13 C 0.4304(7) 0.8477(6) 0.1640(3) 0.0347(15) Uani 1 1 d .
H13 H 0.4451 0.7704 0.1488 0.042 Uiso 1 1 calc R
C14 C 0.5063(7) 0.9472(6) 0.1280(3) 0.0332(14) Uani 1 1 d .
C15 C 0.6042(8) 0.9110(7) 0.0794(4) 0.0449(17) Uani 1 1 d .
H15 H 0.6125 0.8262 0.0731 0.054 Uiso 1 1 calc R
C16 C 0.6860(8) 0.9959(8) 0.0420(4) 0.0497(19) Uani 1 1 d .
H16 H 0.7503 0.9714 0.0092 0.060 Uiso 1 1 calc R
C17 C 0.6741(8) 1.1160(8) 0.0523(4) 0.054(2) Uani 1 1 d .
H17 H 0.7327 1.1751 0.0271 0.065 Uiso 1 1 calc R
C18 C 0.5795(8) 1.1546(7) 0.0982(4) 0.0477(18) Uani 1 1 d .
H18 H 0.5732 1.2399 0.1037 0.057 Uiso 1 1 calc R
C19 C 0.4934(7) 1.0713(6) 0.1365(3) 0.0327(14) Uani 1 1 d .
C20 C 0.2851(7) 1.3353(6) 0.1033(3) 0.0304(14) Uani 1 1 d .
C21 C 0.3306(8) 1.4518(6) 0.0742(4) 0.0425(16) Uani 1 1 d .
C22 C 0.2818(10) 1.5122(8) 0.0069(4) 0.058(2) Uani 1 1 d .
H22 H 0.3109 1.5930 -0.0139 0.070 Uiso 1 1 calc R
C23 C 0.1957(10) 1.4606(8) -0.0294(4) 0.057(2) Uani 1 1 d .
C24 C 0.1489(9) 1.3479(8) 0.0033(4) 0.059(2) Uani 1 1 d .
H24 H 0.0850 1.3119 -0.0203 0.071 Uiso 1 1 calc R
C25 C 0.1905(7) 1.2841(6) 0.0692(3) 0.0397(16) Uani 1 1 d .
C26 C 0.4212(10) 1.5240(8) 0.1085(4) 0.061(2) Uani 1 1 d .
H26A H 0.3831 1.5281 0.1540 0.092 Uiso 1 1 calc R
H26B H 0.4225 1.6108 0.0803 0.092 Uiso 1 1 calc R
H26C H 0.5172 1.4801 0.1136 0.092 Uiso 1 1 calc R
C27 C 0.1507(13) 1.5276(11) -0.1018(5) 0.090(3) Uani 1 1 d .
H27A H 0.1753 1.6153 -0.1118 0.135 Uiso 1 1 calc R
H27B H 0.0488 1.5292 -0.1064 0.135 Uiso 1 1 calc R
H27C H 0.1987 1.4817 -0.1344 0.135 Uiso 1 1 calc R
C28 C 0.1269(9) 1.1641(8) 0.0984(4) 0.060(2) Uani 1 1 d .
H28A H 0.1986 1.0906 0.1015 0.090 Uiso 1 1 calc R
H28B H 0.0499 1.1569 0.0685 0.090 Uiso 1 1 calc R
H28C H 0.0903 1.1660 0.1445 0.090 Uiso 1 1 calc R
C29 C 0.1766(7) 0.8305(7) 0.4159(3) 0.0369(15) Uani 1 1 d .
C30 C 0.1377(8) 0.7225(7) 0.4008(4) 0.0455(17) Uani 1 1 d .
H30 H 0.1062 0.7254 0.3556 0.055 Uiso 1 1 calc R
C31 C 0.1431(10) 0.6112(8) 0.4491(5) 0.066(2) Uani 1 1 d .
H31 H 0.1187 0.5365 0.4373 0.079 Uiso 1 1 calc R
C32 C 0.1838(10) 0.6067(9) 0.5151(5) 0.068(3) Uani 1 1 d .
H32 H 0.1871 0.5288 0.5489 0.081 Uiso 1 1 calc R
C33 C 0.2189(9) 0.7116(9) 0.5321(4) 0.061(2) Uani 1 1 d .
H33 H 0.2460 0.7082 0.5780 0.073 Uiso 1 1 calc R
C34 C 0.2159(8) 0.8250(7) 0.4830(4) 0.0485(18) Uani 1 1 d .
H34 H 0.2408 0.8993 0.4953 0.058 Uiso 1 1 calc R
C35 C 0.2245(7) 1.0872(6) 0.3943(3) 0.0352(15) Uani 1 1 d .
C36 C 0.3678(8) 1.0916(9) 0.3995(4) 0.055(2) Uani 1 1 d .
H36 H 0.4320 1.0385 0.3784 0.066 Uiso 1 1 calc R
C37 C 0.4174(10) 1.1726(10) 0.4351(5) 0.073(3) Uani 1 1 d .
H37 H 0.5159 1.1734 0.4392 0.087 Uiso 1 1 calc R
C38 C 0.3274(12) 1.2514(9) 0.4642(4) 0.068(3) Uani 1 1 d .
H38 H 0.3624 1.3084 0.4877 0.081 Uiso 1 1 calc R
C39 C 0.1881(12) 1.2479(8) 0.4594(4) 0.065(2) Uani 1 1 d .
H39 H 0.1248 1.3019 0.4803 0.078 Uiso 1 1 calc R
C40 C 0.1367(8) 1.1678(7) 0.4248(4) 0.0478(18) Uani 1 1 d .
H40 H 0.0379 1.1678 0.4217 0.057 Uiso 1 1 calc R
C41 C -0.0184(7) 1.0229(7) 0.3366(3) 0.0378(16) Uani 1 1 d .
C42 C -0.1180(8) 0.9618(8) 0.3753(4) 0.057(2) Uani 1 1 d .
H42 H -0.0902 0.8916 0.4124 0.069 Uiso 1 1 calc R
C43 C -0.2593(9) 0.9991(11) 0.3620(5) 0.081(3) Uani 1 1 d .
H43 H -0.3280 0.9563 0.3902 0.097 Uiso 1 1 calc R
C44 C -0.2988(9) 1.0984(11) 0.3079(5) 0.077(3) Uani 1 1 d .
H44 H -0.3956 1.1213 0.2966 0.093 Uiso 1 1 calc R
C45 C -0.2021(9) 1.1642(10) 0.2702(5) 0.075(3) Uani 1 1 d .
H45 H -0.2311 1.2365 0.2344 0.089 Uiso 1 1 calc R
C46 C -0.0617(8) 1.1271(9) 0.2834(4) 0.060(2) Uani 1 1 d .
H46 H 0.0062 1.1727 0.2561 0.072 Uiso 1 1 calc R

loop_
_atom_site_aniso_label
_atom_site_aniso_U_11
_atom_site_aniso_U_22
_atom_site_aniso_U_33
_atom_site_aniso_U_23
_atom_site_aniso_U_13
_atom_site_aniso_U_12
Ni1 0.0323(5) 0.0279(5) 0.0343(5) -0.0039(3) -0.0006(3) 0.0027(3)
P1 0.0260(8) 0.0329(9) 0.0318(9) -0.0017(7) -0.0026(7) 0.0034(7)
S1 0.0365(9) 0.0257(8) 0.0359(9) -0.0056(6) -0.0025(7) 0.0015(6)
O1 0.051(3) 0.040(3) 0.042(3) -0.008(2) 0.012(2) -0.002(2)
O2 0.046(3) 0.038(3) 0.048(3) -0.008(2) -0.014(2) -0.004(2)
N1 0.036(3) 0.021(3) 0.038(3) -0.006(2) -0.009(2) 0.005(2)
N2 0.031(3) 0.029(3) 0.042(3) -0.006(2) -0.001(2) 0.006(2)
C1 0.051(4) 0.024(3) 0.036(4) -0.008(3) 0.005(3) 0.003(3)
C2 0.067(5) 0.034(4) 0.048(4) -0.007(3) -0.003(4) 0.005(4)
C3 0.105(8) 0.032(4) 0.054(5) 0.001(4) 0.015(5) 0.012(5)
C4 0.103(8) 0.041(5) 0.069(6) -0.016(4) 0.029(6) -0.022(5)
C5 0.078(6) 0.049(5) 0.060(5) -0.015(4) 0.001(5) -0.026(4)
C6 0.056(5) 0.031(4) 0.044(4) -0.008(3) -0.001(3) -0.017(3)
C7 0.050(5) 0.058(5) 0.051(5) -0.008(4) -0.014(4) -0.010(4)
C8 0.087(7) 0.106(8) 0.050(5) -0.007(5) -0.019(5) -0.022(6)
C9 0.050(5) 0.109(9) 0.083(7) -0.008(6) -0.017(5) -0.009(5)
C10 0.071(6) 0.052(5) 0.070(6) 0.002(4) -0.019(5) 0.024(4)
C11 0.081(8) 0.165(14) 0.140(12) -0.072(11) -0.016(8) 0.044(9)
C12 0.082(9) 0.246(19) 0.138(12) -0.121(13) -0.030(8) 0.040(10)
C13 0.039(4) 0.030(3) 0.033(4) -0.008(3) -0.004(3) 0.006(3)
C14 0.031(3) 0.037(3) 0.027(3) -0.001(3) -0.004(3) 0.003(3)
C15 0.040(4) 0.047(4) 0.046(4) -0.013(3) 0.002(3) 0.005(3)
C16 0.042(4) 0.058(5) 0.043(4) -0.006(4) 0.016(3) 0.007(4)
C17 0.039(4) 0.062(5) 0.056(5) -0.006(4) 0.016(4) 0.002(4)
C18 0.048(4) 0.031(4) 0.057(5) 0.003(3) 0.007(4) 0.001(3)
C19 0.032(3) 0.033(3) 0.030(3) -0.004(3) -0.004(3) 0.004(3)
C20 0.034(3) 0.025(3) 0.029(3) -0.002(2) -0.001(3) 0.003(3)
C21 0.049(4) 0.031(3) 0.044(4) -0.004(3) 0.000(3) -0.001(3)
C22 0.084(6) 0.037(4) 0.045(5) 0.003(3) 0.007(4) 0.003(4)
C23 0.066(5) 0.055(5) 0.040(4) 0.002(4) -0.009(4) 0.011(4)
C24 0.057(5) 0.062(5) 0.054(5) -0.013(4) -0.018(4) 0.004(4)
C25 0.042(4) 0.036(4) 0.038(4) -0.003(3) -0.006(3) -0.003(3)
C26 0.089(7) 0.037(4) 0.064(5) -0.012(4) 0.000(5) -0.028(4)
C27 0.106(9) 0.096(8) 0.052(6) 0.008(5) -0.023(6) 0.008(6)
C28 0.064(5) 0.061(5) 0.057(5) -0.009(4) -0.015(4) -0.021(4)
C29 0.027(3) 0.042(4) 0.037(4) -0.005(3) 0.000(3) 0.006(3)
C30 0.059(5) 0.041(4) 0.035(4) -0.003(3) 0.005(3) -0.009(3)
C31 0.078(6) 0.039(4) 0.075(6) -0.005(4) 0.016(5) 0.001(4)
C32 0.062(6) 0.048(5) 0.075(7) 0.016(4) -0.001(5) 0.006(4)
C33 0.058(5) 0.060(5) 0.052(5) 0.011(4) -0.016(4) 0.005(4)
C34 0.045(4) 0.044(4) 0.049(4) 0.004(3) -0.010(3) -0.003(3)
C35 0.031(3) 0.036(3) 0.032(3) 0.001(3) -0.002(3) 0.004(3)
C36 0.033(4) 0.073(6) 0.062(5) -0.024(4) 0.001(4) 0.001(4)
C37 0.054(5) 0.091(7) 0.081(7) -0.027(6) -0.010(5) -0.026(5)
C38 0.102(8) 0.059(6) 0.047(5) -0.014(4) -0.012(5) -0.025(5)
C39 0.097(8) 0.044(5) 0.056(5) -0.019(4) 0.011(5) 0.000(5)
C40 0.042(4) 0.044(4) 0.056(5) -0.012(4) 0.007(4) 0.003(3)
C41 0.027(3) 0.049(4) 0.034(4) -0.005(3) -0.003(3) 0.005(3)
C42 0.034(4) 0.067(5) 0.057(5) 0.012(4) -0.001(4) 0.003(4)
C43 0.025(4) 0.106(8) 0.090(7) 0.023(6) -0.005(4) -0.002(4)
C44 0.027(4) 0.104(8) 0.080(6) 0.015(6) -0.015(4) 0.009(5)
C45 0.040(5) 0.089(7) 0.068(6) 0.029(5) -0.012(4) 0.014(5)
C46 0.038(4) 0.074(6) 0.048(5) 0.018(4) 0.001(4) 0.007(4)

loop_
_atom_type_symbol
_atom_type_description
_atom_type_scat_dispersion_real
_atom_type_scat_dispersion_imag
_atom_type_scat_source
C C 0.0033 0.0016 'International Tables Vol C Tables 4.2.6.8 and 6.1.1.4'
H H 0.0000 0.0000 'International Tables Vol C Tables 4.2.6.8 and 6.1.1.4'
N N 0.0061 0.0033 'International Tables Vol C Tables 4.2.6.8 and 6.1.1.4'
O O 0.0106 0.0060 'International Tables Vol C Tables 4.2.6.8 and 6.1.1.4'
P P 0.1023 0.0942 'International Tables Vol C Tables 4.2.6.8 and 6.1.1.4'
S S 0.1246 0.1234 'International Tables Vol C Tables 4.2.6.8 and 6.1.1.4'
Ni Ni 0.3393 1.1124 'International Tables Vol C Tables 4.2.6.8 and 6.1.1.4'

loop_
_geom_angle_atom_site_label_1
_geom_angle_atom_site_label_2
_geom_angle_atom_site_label_3
_geom_angle
N2 Ni1 N1 92.3(2)
N2 Ni1 P1 148.27(17)
N1 Ni1 P1 119.15(18)
C35 P1 C41 103.9(3)
C35 P1 C29 101.9(3)
C41 P1 C29 102.7(3)
C35 P1 Ni1 107.2(2)
C41 P1 Ni1 114.2(2)
C29 P1 Ni1 124.7(2)
O2 S1 O1 117.0(3)
O2 S1 N2 112.7(3)
O1 S1 N2 102.5(3)
O2 S1 C20 109.2(3)
O1 S1 C20 107.7(3)
N2 S1 C20 107.2(3)
C13 N1 C1 115.5(5)
C13 N1 Ni1 123.0(4)
C1 N1 Ni1 121.5(4)
C19 N2 S1 121.8(5)
C19 N2 Ni1 130.4(4)
S1 N2 Ni1 107.6(3)
C6 C1 C2 122.4(7)
C6 C1 N1 118.0(6)
C2 C1 N1 119.5(7)
C3 C2 C1 116.7(8)
C3 C2 C10 121.4(8)
C1 C2 C10 121.8(7)
C4 C3 C2 121.9(8)
C4 C3 H3 119.1
C2 C3 H3 119.1
C3 C4 C5 120.7(9)
C3 C4 H4 119.7
C5 C4 H4 119.7
C4 C5 C6 121.9(9)
C4 C5 H5 119.0
C6 C5 H5 119.0
C5 C6 C1 116.4(7)
C5 C6 C7 122.0(7)
C1 C6 C7 121.6(6)
C6 C7 C8 108.7(7)
C6 C7 C9 113.7(7)
C8 C7 C9 111.1(8)
C6 C7 H7 107.7
C8 C7 H7 107.7
C9 C7 H7 107.7
C7 C8 H8A 109.5
C7 C8 H8B 109.5
H8A C8 H8B 109.5
C7 C8 H8C 109.5
H8A C8 H8C 109.5
H8B C8 H8C 109.5
C7 C9 H9A 109.5
C7 C9 H9B 109.5
H9A C9 H9B 109.5
C7 C9 H9C 109.5
H9A C9 H9C 109.5
H9B C9 H9C 109.5
C11 C10 C2 113.7(9)
C11 C10 C12 108.7(9)
C2 C10 C12 111.8(9)
C11 C10 H10 107.4
C2 C10 H10 107.4
C12 C10 H10 107.4
C10 C11 H11A 109.5
C10 C11 H11B 109.5
H11A C11 H11B 109.5
C10 C11 H11C 109.5
H11A C11 H11C 109.5
H11B C11 H11C 109.5
C10 C12 H12A 109.5
C10 C12 H12B 109.5
H12A C12 H12B 109.5
C10 C12 H12C 109.5
H12A C12 H12C 109.5
H12B C12 H12C 109.5
N1 C13 C14 129.0(6)
N1 C13 H13 115.5
C14 C13 H13 115.5
C19 C14 C13 126.2(6)
C19 C14 C15 119.3(6)
C13 C14 C15 114.5(6)
C16 C15 C14 121.0(7)
C16 C15 H15 119.5
C14 C15 H15 119.5
C17 C16 C15 118.7(7)
C17 C16 H16 120.6
C15 C16 H16 120.6
C16 C17 C18 121.8(8)
C16 C17 H17 119.1
C18 C17 H17 119.1
C17 C18 C19 121.0(7)
C17 C18 H18 119.5
C19 C18 H18 119.5
C14 C19 C18 118.1(6)
C14 C19 N2 117.1(6)
C18 C19 N2 124.7(6)
C21 C20 C25 120.9(6)
C21 C20 S1 120.0(5)
C25 C20 S1 119.1(5)
C20 C21 C22 117.0(7)
C20 C21 C26 126.1(7)
C22 C21 C26 116.8(7)
C23 C22 C21 123.4(8)
C23 C22 H22 118.3
C21 C22 H22 118.3
C22 C23 C24 117.0(7)
C22 C23 C27 121.0(9)
C24 C23 C27 121.9(9)
C23 C24 C25 122.8(8)
C23 C24 H24 118.6
C25 C24 H24 118.6
C20 C25 C24 118.7(7)
C20 C25 C28 125.0(6)
C24 C25 C28 116.3(7)
C21 C26 H26A 109.5
C21 C26 H26B 109.5
H26A C26 H26B 109.5
C21 C26 H26C 109.5
H26A C26 H26C 109.5
H26B C26 H26C 109.5
C23 C27 H27A 109.5
C23 C27 H27B 109.5
H27A C27 H27B 109.5
C23 C27 H27C 109.5
H27A C27 H27C 109.5
H27B C27 H27C 109.5
C25 C28 H28A 109.5
C25 C28 H28B 109.5
H28A C28 H28B 109.5
C25 C28 H28C 109.5
H28A C28 H28C 109.5
H28B C28 H28C 109.5
C30 C29 C34 118.1(7)
C30 C29 P1 119.2(5)
C34 C29 P1 122.6(6)
C31 C30 C29 121.2(8)
C31 C30 H30 119.4
C29 C30 H30 119.4
C30 C31 C32 120.0(9)
C30 C31 H31 120.0
C32 C31 H31 120.0
C33 C32 C31 120.3(8)
C33 C32 H32 119.8
C31 C32 H32 119.8
C32 C33 C34 120.1(8)
C32 C33 H33 119.9
C34 C33 H33 119.9
C33 C34 C29 120.1(8)
C33 C34 H34 119.9
C29 C34 H34 119.9
C40 C35 C36 117.2(7)
C40 C35 P1 125.5(6)
C36 C35 P1 117.3(6)
C37 C36 C35 120.3(8)
C37 C36 H36 119.9
C35 C36 H36 119.9
C38 C37 C36 120.8(9)
C38 C37 H37 119.6
C36 C37 H37 119.6
C39 C38 C37 119.3(8)
C39 C38 H38 120.3
C37 C38 H38 120.3
C38 C39 C40 120.8(8)
C38 C39 H39 119.6
C40 C39 H39 119.6
C39 C40 C35 121.6(8)
C39 C40 H40 119.2
C35 C40 H40 119.2
C42 C41 C46 118.2(7)
C42 C41 P1 124.1(5)
C46 C41 P1 117.6(6)
C41 C42 C43 121.5(8)
C41 C42 H42 119.3
C43 C42 H42 119.3
C44 C43 C42 119.1(9)
C44 C43 H43 120.4
C42 C43 H43 120.5
C45 C44 C43 120.7(8)
C45 C44 H44 119.7
C43 C44 H44 119.7
C44 C45 C46 120.1(8)
C44 C45 H45 120.0
C46 C45 H45 119.9
C45 C46 C41 120.3(8)
C45 C46 H46 119.8
C41 C46 H46 119.8

loop_
_geom_bond_atom_site_label_1
_geom_bond_atom_site_label_2
_geom_bond_distance
Ni1 N2 1.878(6)
Ni1 N1 1.906(5)
Ni1 P1 2.167(2)
P1 C35 1.759(7)
P1 C41 1.778(6)
P1 C29 1.779(7)
S1 O2 1.391(5)
S1 O1 1.412(5)
S1 N2 1.566(5)
S1 C20 1.755(6)
N1 C13 1.262(8)
N1 C1 1.394(8)
N2 C19 1.358(8)
C1 C6 1.365(10)
C1 C2 1.366(10)
C2 C3 1.352(12)
C2 C10 1.475(12)
C3 C4 1.312(14)
C3 H3 0.9300
C4 C5 1.322(13)
C4 H4 0.9300
C5 C6 1.353(10)
C5 H5 0.9300
C6 C7 1.476(10)
C7 C8 1.484(11)
C7 C9 1.486(12)
C7 H7 0.9800
C8 H8A 0.9600
C8 H8B 0.9600
C8 H8C 0.9600
C9 H9A 0.9600
C9 H9B 0.9600
C9 H9C 0.9600
C10 C11 1.473(14)
C10 C12 1.474(14)
C10 H10 0.9800
C11 H11A 0.9600
C11 H11B 0.9600
C11 H11C 0.9600
C12 H12A 0.9600
C12 H12B 0.9600
C12 H12C 0.9600
C13 C14 1.389(9)
C13 H13 0.9300
C14 C19 1.354(9)
C14 C15 1.393(9)
C15 C16 1.331(10)
C15 H15 0.9300
C16 C17 1.327(11)
C16 H16 0.9300
C17 C18 1.345(10)
C17 H17 0.9300
C18 C19 1.354(10)
C18 H18 0.9300
C20 C21 1.351(9)
C20 C25 1.353(9)
C21 C22 1.386(10)
C21 C26 1.474(10)
C22 C23 1.327(12)
C22 H22 0.9300
C23 C24 1.338(12)
C23 C27 1.478(11)
C24 C25 1.354(10)
C24 H24 0.9300
C25 C28 1.460(10)
C26 H26A 0.9600
C26 H26B 0.9600
C26 H26C 0.9600
C27 H27A 0.9600
C27 H27B 0.9600
C27 H27C 0.9600
C28 H28A 0.9600
C28 H28B 0.9600
C28 H28C 0.9600
C29 C30 1.338(10)
C29 C34 1.357(10)
C30 C31 1.329(10)
C30 H30 0.9300
C31 C32 1.342(13)
C31 H31 0.9300
C32 C33 1.310(12)
C32 H32 0.9300
C33 C34 1.354(10)
C33 H33 0.9300
C34 H34 0.9300
C35 C40 1.346(9)
C35 C36 1.357(10)
C36 C37 1.350(12)
C36 H36 0.9300
C37 C38 1.329(14)
C37 H37 0.9300
C38 C39 1.318(13)
C38 H38 0.9300
C39 C40 1.337(11)
C39 H39 0.9300
C40 H40 0.9300
C41 C42 1.324(10)
C41 C46 1.362(10)
C42 C43 1.351(11)
C42 H42 0.9300
C43 C44 1.335(12)
C43 H43 0.9300
C44 C45 1.318(12)
C44 H44 0.9300
C45 C46 1.342(11)
C45 H45 0.9300
C46 H46 0.9300

loop_
_geom_torsion_atom_site_label_1
_geom_torsion_atom_site_label_2
_geom_torsion_atom_site_label_3
_geom_torsion_atom_site_label_4
_geom_torsion
N2 Ni1 P1 C35 -25.6(4)
N1 Ni1 P1 C35 146.1(3)
N2 Ni1 P1 C41 88.9(4)
N1 Ni1 P1 C41 -99.4(3)
N2 Ni1 P1 C29 -144.0(4)
N1 Ni1 P1 C29 27.7(3)
N2 Ni1 N1 C13 5.4(5)
P1 Ni1 N1 C13 -170.2(4)
N2 Ni1 N1 C1 -174.5(5)
P1 Ni1 N1 C1 9.8(5)
O2 S1 N2 C19 -60.9(6)
O1 S1 N2 C19 172.5(5)
C20 S1 N2 C19 59.3(6)
O2 S1 N2 Ni1 115.1(3)
O1 S1 N2 Ni1 -11.5(4)
C20 S1 N2 Ni1 -124.7(3)
N1 Ni1 N2 C19 -15.3(6)
P1 Ni1 N2 C19 157.4(4)
N1 Ni1 N2 S1 169.1(3)
P1 Ni1 N2 S1 -18.1(5)
C13 N1 C1 C6 -103.1(7)
Ni1 N1 C1 C6 76.8(7)
C13 N1 C1 C2 73.7(8)
Ni1 N1 C1 C2 -106.3(6)
C6 C1 C2 C3 0.1(11)
N1 C1 C2 C3 -176.5(7)
C6 C1 C2 C10 -178.6(7)
N1 C1 C2 C10 4.7(11)
C1 C2 C3 C4 -0.3(13)
C10 C2 C3 C4 178.4(9)
C2 C3 C4 C5 -0.3(15)
C3 C4 C5 C6 1.1(14)
C4 C5 C6 C1 -1.3(12)
C4 C5 C6 C7 -179.9(8)
C2 C1 C6 C5 0.6(11)
N1 C1 C6 C5 177.3(7)
C2 C1 C6 C7 179.2(7)
N1 C1 C6 C7 -4.0(10)
C5 C6 C7 C8 -90.1(10)
C1 C6 C7 C8 91.4(9)
C5 C6 C7 C9 34.1(11)
C1 C6 C7 C9 -144.4(8)
C3 C2 C10 C11 53.0(13)
C1 C2 C10 C11 -128.3(10)
C3 C2 C10 C12 -70.6(12)
C1 C2 C10 C12 108.1(11)
C1 N1 C13 C14 -177.1(6)
Ni1 N1 C13 C14 3.0(9)
N1 C13 C14 C19 -6.0(11)
N1 C13 C14 C15 173.6(6)
C19 C14 C15 C16 0.8(10)
C13 C14 C15 C16 -178.9(6)
C14 C15 C16 C17 0.8(11)
C15 C16 C17 C18 -1.6(12)
C16 C17 C18 C19 0.8(12)
C13 C14 C19 C18 178.1(6)
C15 C14 C19 C18 -1.6(9)
C13 C14 C19 N2 -3.5(9)
C15 C14 C19 N2 176.9(6)
C17 C18 C19 C14 0.9(11)
C17 C18 C19 N2 -177.5(7)
S1 N2 C19 C14 -169.2(5)
Ni1 N2 C19 C14 15.8(8)
S1 N2 C19 C18 9.1(9)
Ni1 N2 C19 C18 -165.9(5)
O2 S1 C20 C21 -11.3(6)
O1 S1 C20 C21 116.7(6)
N2 S1 C20 C21 -133.7(6)
O2 S1 C20 C25 169.1(5)
O1 S1 C20 C25 -63.0(6)
N2 S1 C20 C25 46.7(6)
C25 C20 C21 C22 -3.3(10)
S1 C20 C21 C22 177.1(6)
C25 C20 C21 C26 173.4(7)
S1 C20 C21 C26 -6.2(11)
C20 C21 C22 C23 -0.8(12)
C26 C21 C22 C23 -177.8(8)
C21 C22 C23 C24 3.8(13)
C21 C22 C23 C27 -178.1(9)
C22 C23 C24 C25 -2.9(13)
C27 C23 C24 C25 179.0(9)
C21 C20 C25 C24 4.1(11)
S1 C20 C25 C24 -176.2(6)
C21 C20 C25 C28 -175.1(8)
S1 C20 C25 C28 4.5(10)
C23 C24 C25 C20 -1.0(12)
C23 C24 C25 C28 178.4(8)
C35 P1 C29 C30 178.5(6)
C41 P1 C29 C30 71.1(6)
Ni1 P1 C29 C30 -60.7(6)
C35 P1 C29 C34 0.6(7)
C41 P1 C29 C34 -106.7(6)
Ni1 P1 C29 C34 121.5(6)
C34 C29 C30 C31 -2.9(11)
P1 C29 C30 C31 179.2(6)
C29 C30 C31 C32 2.2(13)
C30 C31 C32 C33 -0.3(15)
C31 C32 C33 C34 -0.7(14)
C32 C33 C34 C29 -0.1(13)
C30 C29 C34 C33 1.9(11)
P1 C29 C34 C33 179.7(6)
C41 P1 C35 C40 12.5(7)
C29 P1 C35 C40 -93.9(7)
Ni1 P1 C35 C40 133.8(6)
C41 P1 C35 C36 -167.8(6)
C29 P1 C35 C36 85.8(6)
Ni1 P1 C35 C36 -46.5(6)
C40 C35 C36 C37 1.1(12)
P1 C35 C36 C37 -178.6(7)
C35 C36 C37 C38 -1.5(15)
C36 C37 C38 C39 1.4(15)
C37 C38 C39 C40 -1.0(14)
C38 C39 C40 C35 0.7(13)
C36 C35 C40 C39 -0.7(11)
P1 C35 C40 C39 178.9(6)
C35 P1 C41 C42 -101.3(7)
C29 P1 C41 C42 4.5(8)
Ni1 P1 C41 C42 142.3(7)
C35 P1 C41 C46 79.7(7)
C29 P1 C41 C46 -174.5(6)
Ni1 P1 C41 C46 -36.7(7)
C46 C41 C42 C43 1.3(14)
P1 C41 C42 C43 -177.7(8)
C41 C42 C43 C44 1.2(17)
C42 C43 C44 C45 -3.9(18)
C43 C44 C45 C46 3.9(18)
C44 C45 C46 C41 -1.3(16)
C42 C41 C46 C45 -1.3(13)
P1 C41 C46 C45 177.8(8)
